data_7122323
loop_
_publ_author_name
'Han, Xiang-Lei'
'Liu, Xu-Ge'
'Lin, E.'
'Chen, Yunyun'
'Chen, Zhuangzhong'
'Wang, Honggen'
'Li, Qingjiang'

_publ_section_title
;
 Cp*Co(iii)-Catalyzed oxidative [5+2] annulation: regioselective synthesis
 of 2-aminobenzoxepines via C-H/O-H functionalization of 2-vinylphenols
 with ynamides.
;
_journal_issue 82
_journal_name_full 'Chemical communications (Cambridge, England)'
_journal_page_first 11562
_journal_page_last 11565
_journal_paper_doi 10.1039/c8cc06807k
_journal_volume 54
_journal_year 2018
_chemical_formula_moiety 'C20 H21 N O3 S'
_chemical_formula_sum 'C20 H21 N O3 S'
_chemical_formula_weight 355.44
_space_group_crystal_system monoclinic
_space_group_IT_number 14
_space_group_name_Hall '-P 2ybc'
_space_group_name_H-M_alt 'P 1 21/c 1'
_symmetry_space_group_name_Hall '-P 2ybc'
_symmetry_space_group_name_H-M 'P 1 21/c 1'
_atom_sites_solution_hydrogens geom
_atom_sites_solution_primary direct
_audit_creation_date 2018-01-29
_audit_creation_method
;
Olex2 1.2
(compiled 2017.08.10 svn.r3458 for OlexSys, GUI svn.r5381)
;
_audit_update_record
;
2018-05-21 deposited with the CCDC.
2018-09-11 downloaded from the CCDC.
;
_cell_angle_alpha 90
_cell_angle_beta 94.489(2)
_cell_angle_gamma 90
_cell_formula_units_Z 4
_cell_length_a 13.5862(3)
_cell_length_b 9.9930(2)
_cell_length_c 13.1956(3)
_cell_measurement_reflns_used 4944
_cell_measurement_temperature 100
_cell_measurement_theta_max 75.3870
_cell_measurement_theta_min 3.2380
_cell_volume 1786.03(7)
_computing_cell_refinement 'CrysAlisPro 1.171.38.41r (Rigaku OD, 2015)'
_computing_data_collection 'CrysAlisPro 1.171.38.41r (Rigaku OD, 2015)'
_computing_data_reduction 'CrysAlisPro 1.171.38.41r (Rigaku OD, 2015)'
_computing_molecular_graphics 'Olex2 (Dolomanov et al., 2009)'
_computing_publication_material 'Olex2 (Dolomanov et al., 2009)'
_computing_structure_refinement 'ShelXL (Sheldrick, 2015)'
_computing_structure_solution 'ShelXS (Sheldrick, 2008)'
_diffrn_ambient_temperature 100
_diffrn_detector 'CCD plate'
_diffrn_detector_area_resol_mean 8.2417
_diffrn_detector_type Onyx
_diffrn_measured_fraction_theta_full 0.992
_diffrn_measured_fraction_theta_max 0.992
_diffrn_measurement_details
;
List of Runs (angles in degrees, time in seconds):

  # Type    Start    End  Width  t~exp~   \w     \q     \k     \f   Frames
#--------------------------------------------------------------------------
  1  \w    -24.00  64.00   1.00    2.00    --   44.06 -57.00-120.00   88
  2  \w    124.00 176.00   1.00    5.00    --  107.00  30.00 -60.00   52
  3  \w     88.00 114.00   1.00    5.00    --  107.00 125.00   0.00   26
  4  \w     80.00 174.00   1.00    5.00    --  107.00  61.00  60.00   94
  5  \w     99.00 177.00   1.00    5.00    --  107.00  77.00 150.00   78
  6  \w     77.00 109.00   1.00    5.00    --  107.00 -94.00 150.00   32
  7  \w     25.00  50.00   1.00    5.00    --  107.00 -94.00 150.00   25
  8  \w     33.00 124.00   1.00    5.00    --  107.00 -77.00 -60.00   91
  9  \w     21.00 112.00   1.00    2.00    --   44.06  57.00  30.00   91
 10  \w    -10.00  16.00   1.00    2.00    --  -44.06  77.00 150.00   26
;
_diffrn_measurement_device 'four-circle diffractometer'
_diffrn_measurement_device_type 'Xcalibur, Onyx, Nova'
_diffrn_measurement_method '\w scans'
_diffrn_orient_matrix_type 'CrysAlisPro convention (1999,Acta A55,543-557)'
_diffrn_orient_matrix_UB_11 0.0308994000
_diffrn_orient_matrix_UB_12 -0.1423964000
_diffrn_orient_matrix_UB_13 0.0342039000
_diffrn_orient_matrix_UB_21 0.1053913000
_diffrn_orient_matrix_UB_22 0.0270049000
_diffrn_orient_matrix_UB_23 -0.0303163000
_diffrn_orient_matrix_UB_31 0.0295636000
_diffrn_orient_matrix_UB_32 0.0525549000
_diffrn_orient_matrix_UB_33 0.1078257000
_diffrn_radiation_monochromator mirror
_diffrn_radiation_probe x-ray
_diffrn_radiation_type CuK\a
_diffrn_radiation_wavelength 1.54184
_diffrn_reflns_av_R_equivalents 0.0200
_diffrn_reflns_av_unetI/netI 0.0232
_diffrn_reflns_Laue_measured_fraction_full 0.992
_diffrn_reflns_Laue_measured_fraction_max 0.992
_diffrn_reflns_limit_h_max 14
_diffrn_reflns_limit_h_min -16
_diffrn_reflns_limit_k_max 11
_diffrn_reflns_limit_k_min -11
_diffrn_reflns_limit_l_max 15
_diffrn_reflns_limit_l_min -12
_diffrn_reflns_number 6433
_diffrn_reflns_point_group_measured_fraction_full 0.992
_diffrn_reflns_point_group_measured_fraction_max 0.992
_diffrn_reflns_theta_full 67.080
_diffrn_reflns_theta_max 67.080
_diffrn_reflns_theta_min 3.263
_diffrn_source 'micro-focus sealed X-ray tube'
_diffrn_source_type 'Nova (Cu) X-ray Source'
_exptl_absorpt_coefficient_mu 1.762
_exptl_absorpt_correction_T_max 1.00000
_exptl_absorpt_correction_T_min 0.51968
_exptl_absorpt_correction_type multi-scan
_exptl_absorpt_process_details
;
CrysAlisPro 1.171.38.41r (Rigaku Oxford Diffraction, 2015)
Empirical absorption correction using spherical harmonics,
 implemented in SCALE3 ABSPACK scaling algorithm.
;
_exptl_crystal_colour colourless
_exptl_crystal_colour_primary colourless
_exptl_crystal_density_diffrn 1.322
_exptl_crystal_description block
_exptl_crystal_F_000 752
_exptl_crystal_size_max 0.3
_exptl_crystal_size_mid 0.2
_exptl_crystal_size_min 0.1
_refine_diff_density_max 0.273
_refine_diff_density_min -0.345
_refine_diff_density_rms 0.041
_refine_ls_extinction_method none
_refine_ls_goodness_of_fit_ref 1.047
_refine_ls_hydrogen_treatment constr
_refine_ls_matrix_type full
_refine_ls_number_parameters 228
_refine_ls_number_reflns 3164
_refine_ls_number_restraints 0
_refine_ls_restrained_S_all 1.047
_refine_ls_R_factor_all 0.0360
_refine_ls_R_factor_gt 0.0343
_refine_ls_shift/su_max 0.000
_refine_ls_shift/su_mean 0.000
_refine_ls_structure_factor_coef Fsqd
_refine_ls_weighting_details 'w=1/[\s^2^(Fo^2^)+(0.0489P)^2^+0.6945P] where P=(Fo^2^+2Fc^2^)/3'
_refine_ls_weighting_scheme calc
_refine_ls_wR_factor_gt 0.0920
_refine_ls_wR_factor_ref 0.0933
_reflns_Friedel_coverage 0.000
_reflns_number_gt 2979
_reflns_number_total 3164
_reflns_threshold_expression 'I > 2\s(I)'
_cod_data_source_file c8cc06807k2.cif
_cod_data_source_block hxl_180125
_cod_depositor_comments 'Adding full bibliography for 7122323--7122324.cif.'
_cod_database_code 7122323
_shelx_shelxl_version_number 2016/6
_shelx_space_group_comment
;
The symmetry employed for this shelxl refinement is uniquely defined
by the following loop, which should always be used as a source of
symmetry information in preference to the above space-group names.
They are only intended as comments.
;
_shelx_estimated_absorpt_t_max 0.844
_shelx_estimated_absorpt_t_min 0.620
_reflns_odcompleteness_completeness 99.26
_reflns_odcompleteness_iscentric 1
_reflns_odcompleteness_theta 66.97
_olex2_refinement_description
;
1. Fixed Uiso
 At 1.2 times of:
  All C(H) groups, All C(H,H) groups
 At 1.5 times of:
  All C(H,H,H) groups
2.a Secondary CH2 refined with riding coordinates:
 C12(H12A,H12B), C24(H24A,H24B)
2.b Aromatic/amide H refined with riding coordinates:
 C7(H7), C8(H8), C10(H10), C11(H11), C13(H13), C14(H14), C17(H17), C18(H18),
 C19(H19), C21(H21), C23(H23)
2.c Idealised Me refined as rotating group:
 C20(H20A,H20B,H20C), C22(H22A,H22B,H22C)
;
_olex2_submission_special_instructions 'No special instructions were received'
_oxdiff_exptl_absorpt_empirical_details
;
Empirical correction (ABSPACK) includes:
- Absorption correction using spherical harmonics
- Frame scaling
;
_oxdiff_exptl_absorpt_empirical_full_max 1.682
_oxdiff_exptl_absorpt_empirical_full_min 0.682

loop_
_space_group_symop_operation_xyz
'x, y, z'
'-x, y+1/2, -z+1/2'
'-x, -y, -z'
'x, -y-1/2, z-1/2'

loop_
_atom_site_label
_atom_site_type_symbol
_atom_site_fract_x
_atom_site_fract_y
_atom_site_fract_z
_atom_site_U_iso_or_equiv
_atom_site_adp_type
_atom_site_occupancy
_atom_site_site_symmetry_order
_atom_site_calc_flag
_atom_site_refinement_flags_posn
S1 S 0.05912(3) 0.02624(4) 0.16384(3) 0.02606(13) Uani 1 1 d .
O1 O 0.24904(7) 0.20732(10) 0.24595(7) 0.0259(2) Uani 1 1 d .
O2 O 0.10977(8) -0.04335(12) 0.08930(9) 0.0363(3) Uani 1 1 d .
N3 N 0.13433(9) 0.03350(13) 0.26826(9) 0.0245(3) Uani 1 1 d .
O4 O -0.03181(9) -0.02661(15) 0.19438(10) 0.0443(3) Uani 1 1 d .
C5 C 0.30794(11) -0.01839(15) 0.25655(10) 0.0234(3) Uani 1 1 d .
C6 C 0.30345(11) -0.14931(15) 0.46309(11) 0.0258(3) Uani 1 1 d .
C7 C 0.41027(11) 0.02396(16) 0.24813(11) 0.0258(3) Uani 1 1 d .
H7 H 0.450461 -0.032817 0.210972 0.031 Uiso 1 1 calc R
C8 C 0.34405(12) -0.03254(16) 0.50623(12) 0.0294(3) Uani 1 1 d .
H8 H 0.401939 0.003959 0.481086 0.035 Uiso 1 1 calc R
C9 C 0.40332(11) 0.23430(15) 0.34772(11) 0.0243(3) Uani 1 1 d .
C10 C 0.45549(11) 0.29841(16) 0.42973(11) 0.0279(3) Uani 1 1 d .
H10 H 0.524318 0.282678 0.442303 0.034 Uiso 1 1 calc R
C11 C 0.21923(11) -0.20160(16) 0.50253(12) 0.0291(3) Uani 1 1 d .
H11 H 0.190512 -0.281493 0.474636 0.035 Uiso 1 1 calc R
C12 C 0.34569(11) -0.21509(15) 0.37304(12) 0.0277(3) Uani 1 1 d .
H12A H 0.338405 -0.313357 0.378319 0.033 Uiso 1 1 calc R
H12B H 0.417041 -0.194513 0.374127 0.033 Uiso 1 1 calc R
C13 C 0.40878(12) 0.38392(16) 0.49255(12) 0.0319(4) Uani 1 1 d .
H13 H 0.445113 0.424130 0.549001 0.038 Uiso 1 1 calc R
C14 C 0.25582(12) 0.35211(15) 0.39127(12) 0.0293(3) Uani 1 1 d .
H14 H 0.187805 0.372035 0.376762 0.035 Uiso 1 1 calc R
C15 C 0.30298(11) 0.26380(15) 0.33070(11) 0.0241(3) Uani 1 1 d .
C16 C 0.23440(10) 0.06947(15) 0.25730(10) 0.0225(3) Uani 1 1 d .
C17 C 0.45238(11) 0.13534(16) 0.28798(11) 0.0263(3) Uani 1 1 d .
H17 H 0.519545 0.151065 0.276400 0.032 Uiso 1 1 calc R
C18 C 0.30140(13) 0.03151(17) 0.58540(12) 0.0339(4) Uani 1 1 d .
H18 H 0.329915 0.111350 0.613595 0.041 Uiso 1 1 calc R
C19 C 0.21710(13) -0.02119(17) 0.62331(12) 0.0345(4) Uani 1 1 d .
H19 H 0.187285 0.022594 0.677009 0.041 Uiso 1 1 calc R
C20 C 0.09144(11) 0.08310(18) 0.36069(12) 0.0317(4) Uani 1 1 d .
H20A H 0.075366 0.178283 0.352495 0.048 Uiso 1 1 calc GR
H20B H 0.139281 0.071213 0.419530 0.048 Uiso 1 1 calc GR
H20C H 0.031242 0.032697 0.371332 0.048 Uiso 1 1 calc GR
C21 C 0.17696(12) -0.13838(17) 0.58191(12) 0.0328(4) Uani 1 1 d .
H21 H 0.119918 -0.175737 0.608201 0.039 Uiso 1 1 calc R
C22 C 0.03875(14) 0.19107(18) 0.12046(14) 0.0402(4) Uani 1 1 d .
H22A H 0.101647 0.231119 0.104846 0.060 Uiso 1 1 calc GR
H22B H 0.009951 0.243808 0.173333 0.060 Uiso 1 1 calc GR
H22C H -0.006702 0.190138 0.059012 0.060 Uiso 1 1 calc GR
C23 C 0.30885(13) 0.41146(16) 0.47358(12) 0.0327(4) Uani 1 1 d .
H23 H 0.276884 0.470701 0.516766 0.039 Uiso 1 1 calc R
C24 C 0.29342(11) -0.16661(15) 0.27134(11) 0.0266(3) Uani 1 1 d .
H24A H 0.320080 -0.215949 0.214465 0.032 Uiso 1 1 calc R
H24B H 0.221940 -0.186291 0.270451 0.032 Uiso 1 1 calc R

loop_
_atom_site_aniso_label
_atom_site_aniso_U_11
_atom_site_aniso_U_22
_atom_site_aniso_U_33
_atom_site_aniso_U_23
_atom_site_aniso_U_13
_atom_site_aniso_U_12
S1 0.0195(2) 0.0295(2) 0.0281(2) -0.00303(14) -0.00521(14) -0.00070(13)
O1 0.0239(5) 0.0260(5) 0.0263(5) 0.0033(4) -0.0071(4) -0.0009(4)
O2 0.0323(6) 0.0430(7) 0.0323(6) -0.0133(5) -0.0061(5) 0.0056(5)
N3 0.0193(6) 0.0297(7) 0.0239(6) -0.0014(5) -0.0027(5) 0.0004(5)
O4 0.0242(6) 0.0643(9) 0.0432(7) 0.0004(6) -0.0043(5) -0.0143(6)
C5 0.0231(7) 0.0297(8) 0.0166(6) -0.0025(5) -0.0026(5) -0.0003(6)
C6 0.0251(7) 0.0269(7) 0.0248(7) 0.0049(6) -0.0026(6) 0.0051(6)
C7 0.0221(7) 0.0337(8) 0.0214(7) 0.0005(6) 0.0008(5) 0.0032(6)
C8 0.0285(8) 0.0312(8) 0.0277(8) 0.0038(6) -0.0022(6) -0.0004(6)
C9 0.0232(7) 0.0272(7) 0.0221(7) 0.0046(6) -0.0001(5) -0.0042(6)
C10 0.0249(7) 0.0324(8) 0.0259(7) 0.0045(6) -0.0028(6) -0.0066(6)
C11 0.0279(8) 0.0270(8) 0.0318(8) 0.0048(6) -0.0012(6) 0.0011(6)
C12 0.0267(7) 0.0256(7) 0.0305(8) 0.0014(6) -0.0006(6) 0.0043(6)
C13 0.0393(9) 0.0307(8) 0.0253(7) -0.0011(6) 0.0001(6) -0.0111(7)
C14 0.0272(8) 0.0254(8) 0.0352(8) 0.0030(6) 0.0018(6) 0.0002(6)
C15 0.0254(7) 0.0228(7) 0.0232(7) 0.0037(6) -0.0027(6) -0.0033(6)
C16 0.0207(7) 0.0266(7) 0.0193(7) 0.0007(5) -0.0042(5) -0.0014(6)
C17 0.0194(7) 0.0355(8) 0.0237(7) 0.0045(6) 0.0011(5) -0.0006(6)
C18 0.0404(9) 0.0328(9) 0.0275(8) -0.0010(6) -0.0037(7) 0.0019(7)
C19 0.0402(9) 0.0378(9) 0.0254(8) 0.0031(7) 0.0028(7) 0.0117(7)
C20 0.0255(8) 0.0428(9) 0.0268(8) -0.0012(7) 0.0022(6) -0.0012(7)
C21 0.0292(8) 0.0382(9) 0.0313(8) 0.0106(7) 0.0038(6) 0.0055(7)
C22 0.0421(10) 0.0352(9) 0.0401(9) 0.0011(7) -0.0161(8) 0.0091(8)
C23 0.0400(9) 0.0262(8) 0.0326(8) -0.0020(6) 0.0072(7) -0.0023(7)
C24 0.0260(7) 0.0270(8) 0.0261(7) -0.0043(6) -0.0011(6) 0.0017(6)

loop_
_atom_type_symbol
_atom_type_description
_atom_type_scat_dispersion_real
_atom_type_scat_dispersion_imag
_atom_type_scat_source
C C 0.0181 0.0091 'International Tables Vol C Tables 4.2.6.8 and 6.1.1.4'
H H 0.0000 0.0000 'International Tables Vol C Tables 4.2.6.8 and 6.1.1.4'
N N 0.0311 0.0180 'International Tables Vol C Tables 4.2.6.8 and 6.1.1.4'
O O 0.0492 0.0322 'International Tables Vol C Tables 4.2.6.8 and 6.1.1.4'
S S 0.3331 0.5567 'International Tables Vol C Tables 4.2.6.8 and 6.1.1.4'

loop_
_geom_angle_atom_site_label_1
_geom_angle_atom_site_label_2
_geom_angle_atom_site_label_3
_geom_angle
O2 S1 N3 107.25(6)
O2 S1 O4 119.26(8)
O2 S1 C22 107.74(9)
N3 S1 C22 107.56(7)
O4 S1 N3 105.83(7)
O4 S1 C22 108.68(9)
C16 O1 C15 112.27(10)
C16 N3 S1 117.35(10)
C16 N3 C20 116.12(12)
C20 N3 S1 116.43(10)
C7 C5 C24 115.32(13)
C16 C5 C7 121.81(14)
C16 C5 C24 122.75(14)
C8 C6 C11 118.12(14)
C8 C6 C12 121.57(14)
C11 C6 C12 120.25(14)
C5 C7 H7 117.0
C17 C7 C5 126.05(14)
C17 C7 H7 117.0
C6 C8 H8 119.4
C18 C8 C6 121.19(15)
C18 C8 H8 119.4
C10 C9 C17 120.17(13)
C15 C9 C10 117.15(14)
C15 C9 C17 122.58(13)
C9 C10 H10 119.4
C13 C10 C9 121.25(14)
C13 C10 H10 119.4
C6 C11 H11 119.6
C21 C11 C6 120.77(15)
C21 C11 H11 119.6
C6 C12 H12A 109.3
C6 C12 H12B 109.3
C6 C12 C24 111.69(12)
H12A C12 H12B 107.9
C24 C12 H12A 109.3
C24 C12 H12B 109.3
C10 C13 H13 119.9
C10 C13 C23 120.25(14)
C23 C13 H13 119.9
C15 C14 H14 120.3
C15 C14 C23 119.32(15)
C23 C14 H14 120.3
C9 C15 O1 119.00(13)
C14 C15 O1 118.69(13)
C14 C15 C9 122.23(14)
O1 C16 N3 113.79(12)
C5 C16 O1 122.33(13)
C5 C16 N3 123.87(14)
C7 C17 C9 125.19(13)
C7 C17 H17 117.4
C9 C17 H17 117.4
C8 C18 H18 120.0
C19 C18 C8 120.01(16)
C19 C18 H18 120.0
C18 C19 H19 120.4
C21 C19 C18 119.24(15)
C21 C19 H19 120.4
N3 C20 H20A 109.5
N3 C20 H20B 109.5
N3 C20 H20C 109.5
H20A C20 H20B 109.5
H20A C20 H20C 109.5
H20B C20 H20C 109.5
C11 C21 C19 120.65(15)
C11 C21 H21 119.7
C19 C21 H21 119.7
S1 C22 H22A 109.5
S1 C22 H22B 109.5
S1 C22 H22C 109.5
H22A C22 H22B 109.5
H22A C22 H22C 109.5
H22B C22 H22C 109.5
C13 C23 H23 120.1
C14 C23 C13 119.76(15)
C14 C23 H23 120.1
C5 C24 C12 111.35(12)
C5 C24 H24A 109.4
C5 C24 H24B 109.4
C12 C24 H24A 109.4
C12 C24 H24B 109.4
H24A C24 H24B 108.0

loop_
_geom_bond_atom_site_label_1
_geom_bond_atom_site_label_2
_geom_bond_distance
S1 O2 1.4250(12)
S1 N3 1.6516(12)
S1 O4 1.4302(12)
S1 C22 1.7586(18)
O1 C15 1.4064(17)
O1 C16 1.4015(18)
N3 C16 1.4245(18)
N3 C20 1.4778(19)
C5 C7 1.466(2)
C5 C16 1.331(2)
C5 C24 1.509(2)
C6 C8 1.393(2)
C6 C11 1.395(2)
C6 C12 1.510(2)
C7 H7 0.9500
C7 C17 1.340(2)
C8 H8 0.9500
C8 C18 1.390(2)
C9 C10 1.401(2)
C9 C15 1.396(2)
C9 C17 1.458(2)
C10 H10 0.9500
C10 C13 1.379(2)
C11 H11 0.9500
C11 C21 1.386(2)
C12 H12A 0.9900
C12 H12B 0.9900
C12 C24 1.546(2)
C13 H13 0.9500
C13 C23 1.389(2)
C14 H14 0.9500
C14 C15 1.381(2)
C14 C23 1.389(2)
C17 H17 0.9500
C18 H18 0.9500
C18 C19 1.389(2)
C19 H19 0.9500
C19 C21 1.386(3)
C20 H20A 0.9800
C20 H20B 0.9800
C20 H20C 0.9800
C21 H21 0.9500
C22 H22A 0.9800
C22 H22B 0.9800
C22 H22C 0.9800
C23 H23 0.9500
C24 H24A 0.9900
C24 H24B 0.9900

loop_
_geom_torsion_atom_site_label_1
_geom_torsion_atom_site_label_2
_geom_torsion_atom_site_label_3
_geom_torsion_atom_site_label_4
_geom_torsion
S1 N3 C16 O1 79.54(13)
S1 N3 C16 C5 -99.73(15)
O2 S1 N3 C16 45.03(13)
O2 S1 N3 C20 -170.81(11)
O4 S1 N3 C16 173.34(11)
O4 S1 N3 C20 -42.50(13)
C5 C7 C17 C9 0.4(2)
C6 C8 C18 C19 0.4(2)
C6 C11 C21 C19 0.5(2)
C6 C12 C24 C5 62.58(17)
C7 C5 C16 O1 2.7(2)
C7 C5 C16 N3 -178.12(12)
C7 C5 C24 C12 63.68(16)
C8 C6 C11 C21 0.4(2)
C8 C6 C12 C24 -92.83(17)
C8 C18 C19 C21 0.6(2)
C9 C10 C13 C23 -2.0(2)
C10 C9 C15 O1 176.57(12)
C10 C9 C15 C14 0.0(2)
C10 C9 C17 C7 143.47(15)
C10 C13 C23 C14 0.3(2)
C11 C6 C8 C18 -0.9(2)
C11 C6 C12 C24 84.31(17)
C12 C6 C8 C18 176.32(14)
C12 C6 C11 C21 -176.80(13)
C15 O1 C16 N3 111.45(13)
C15 O1 C16 C5 -69.27(17)
C15 C9 C10 C13 1.8(2)
C15 C9 C17 C7 -32.7(2)
C15 C14 C23 C13 1.5(2)
C16 O1 C15 C9 71.00(16)
C16 O1 C15 C14 -112.30(15)
C16 C5 C7 C17 34.9(2)
C16 C5 C24 C12 -112.32(16)
C17 C9 C10 C13 -174.51(14)
C17 C9 C15 O1 -7.2(2)
C17 C9 C15 C14 176.25(14)
C18 C19 C21 C11 -1.0(2)
C20 N3 C16 O1 -64.74(16)
C20 N3 C16 C5 116.00(16)
C22 S1 N3 C16 -70.62(13)
C22 S1 N3 C20 73.54(13)
C23 C14 C15 O1 -178.25(13)
C23 C14 C15 C9 -1.7(2)
C24 C5 C7 C17 -141.13(15)
C24 C5 C16 O1 178.42(12)
C24 C5 C16 N3 -2.4(2)
